data_2311867
loop_
_publ_author_name
'Jalil, AbdelAziz'
'Clymer, Rebecca N.'
'Hamilton, Clifton R.'
'Vaddypally, Shivaiah'
'Gau, Michael R.'
'Zdilla, Michael J.'

_publ_section_title
;
 Structure of salts of lithium chloride and lithium hexafluorophosphate as
 solvates with pyridine and vinylpyridine and structural comparisons:
 (C<sub>5</sub>H<sub>5</sub>N)LiPF<sub>6</sub>,
 [p-(CH<sub>2</sub>=CH)C<sub>5</sub>H<sub>4</sub>N]LiPF<sub>6</sub>,
 [(C<sub>5</sub>H<sub>5</sub>N)LiCl]<sub>n</sub>, and
 [p-(CH<sub>2</sub>=CH)C<sub>5</sub>H<sub>4</sub>N]<sub>2</sub>Li(\m-Cl)<sub>2</sub>Li[p-(CH<sub>2</sub>=CH)C<sub>5</sub>H<sub>4</sub>N]<sub>2</sub>.
;
_journal_coeditor_code KY3111
_journal_issue 'Pt 3'
_journal_name_full 'Acta crystallographica. Section C, Structural chemistry'
_journal_page_first 264
_journal_page_last 269
_journal_paper_doi 10.1107/S205322961700064X
_journal_volume 73
_journal_year 2017
_chemical_formula_iupac '[Li Cl (C5 H5 N)]'
_chemical_formula_moiety 'C5 H5 Cl Li N'
_chemical_formula_sum 'C5 H5 Cl Li N'
_chemical_formula_weight 121.49
_chemical_name_common 'lithium chloride-pyridine solvate'
_chemical_name_systematic
;
<i>catena</i>-Poly[[(pyridine-\k<i>N</i>)lithium]-\m~3~-chlorido]
;
_space_group_crystal_system orthorhombic
_space_group_IT_number 19
_space_group_name_Hall 'P 2ac 2ab'
_space_group_name_H-M_alt 'P 21 21 21'
_atom_sites_solution_hydrogens geom
_audit_creation_method
;
OLEX2 1.2
(compiled 2016.09.09 svn.r3337 for OlexSys, GUI svn.r5227)
;
_cell_angle_alpha 90
_cell_angle_beta 90
_cell_angle_gamma 90
_cell_formula_units_Z 4
_cell_length_a 3.9329(17)
_cell_length_b 8.615(4)
_cell_length_c 17.836(7)
_cell_measurement_reflns_used 1105
_cell_measurement_temperature 100(2)
_cell_measurement_theta_max 28.03
_cell_measurement_theta_min 3.29
_cell_volume 604.3(5)
_computing_cell_refinement
;
APEX2 (Bruker, 2008)
;
_computing_data_collection
;
SAINT (Bruker, 2008)
;
_computing_data_reduction
;
SAINT (Bruker, 2008)
;
_computing_molecular_graphics
;
OLEX2 (Dolomanov <i>et al.</i>,  2009)
;
_computing_publication_material
;
OLEX2 (Dolomanov <i>et al.</i>,  2009)
;
_computing_structure_refinement
;
SHELXL2014 (Sheldrick, 2015)
;
_computing_structure_solution
;
SHELXS97 (Sheldrick, 2008)
;
_diffrn_ambient_temperature 100.02
_diffrn_measured_fraction_theta_full 0.984
_diffrn_measured_fraction_theta_max 0.985
_diffrn_measurement_device_type 'Bruker APEXII CCD'
_diffrn_measurement_method '\f and \w scans'
_diffrn_radiation_monochromator graphite
_diffrn_radiation_type MoK\a
_diffrn_radiation_wavelength 0.71073
_diffrn_reflns_av_R_equivalents 0.0222
_diffrn_reflns_limit_h_max 2
_diffrn_reflns_limit_h_min -5
_diffrn_reflns_limit_k_max 7
_diffrn_reflns_limit_k_min -11
_diffrn_reflns_limit_l_max 19
_diffrn_reflns_limit_l_min -23
_diffrn_reflns_number 2313
_diffrn_reflns_theta_full 25.242
_diffrn_reflns_theta_max 28.056
_diffrn_reflns_theta_min 2.626
_diffrn_standards_number 0
_exptl_absorpt_coefficient_mu 0.503
_exptl_absorpt_correction_T_max 0.7456
_exptl_absorpt_correction_T_min 0.5464
_exptl_absorpt_correction_type multi-scan
_exptl_absorpt_process_details
;
(SADABS; Bruker, 2008)
;
_exptl_crystal_colour colourless
_exptl_crystal_density_diffrn 1.335
_exptl_crystal_description prism
_exptl_crystal_F_000 248
_exptl_crystal_size_max 0.25
_exptl_crystal_size_mid 0.09
_exptl_crystal_size_min 0.045
_refine_diff_density_max 0.271
_refine_diff_density_min -0.222
_refine_ls_abs_structure_details
;
Refined as an inversion twin
;
_refine_ls_abs_structure_Flack 0.68(12)
_refine_ls_extinction_method none
_refine_ls_goodness_of_fit_ref 1.058
_refine_ls_hydrogen_treatment constr
_refine_ls_matrix_type full
_refine_ls_number_parameters 74
_refine_ls_number_reflns 1328
_refine_ls_number_restraints 0
_refine_ls_restrained_S_all 1.058
_refine_ls_R_factor_all 0.0342
_refine_ls_R_factor_gt 0.0293
_refine_ls_shift/su_max 0.001
_refine_ls_shift/su_mean 0.000
_refine_ls_structure_factor_coef Fsqd
_refine_ls_weighting_details 'w=1/[\s^2^(Fo^2^)+(0.0293P)^2^+0.1143P] where P=(Fo^2^+2Fc^2^)/3'
_refine_ls_weighting_scheme calc
_refine_ls_wR_factor_gt 0.0652
_refine_ls_wR_factor_ref 0.0672
_reflns_number_gt 1220
_reflns_number_total 1328
_reflns_threshold_expression 'I > 2\s(I)'
_cod_data_source_file ky3111sup1.cif
_cod_data_source_block LiCl.Py
_cod_original_cell_volume 604.3(4)
_cod_database_code 2311867
_shelx_space_group_comment
;
The symmetry employed for this shelxl refinement is uniquely defined
by the following loop, which should always be used as a source of
symmetry information in preference to the above space-group names.
They are only intended as comments.
;
_shelx_estimated_absorpt_t_min 0.884
_shelx_estimated_absorpt_t_max 0.978
_shelxl_version_number 2014/6

loop_
_space_group_symop_operation_xyz
'x, y, z'
'-x+1/2, -y, z+1/2'
'-x, y+1/2, -z+1/2'
'x+1/2, -y+1/2, -z'

loop_
_atom_site_type_symbol
_atom_site_label
_atom_site_fract_x
_atom_site_fract_y
_atom_site_fract_z
_atom_site_U_iso_or_equiv
_atom_site_adp_type
_atom_site_calc_flag
_atom_site_occupancy
C C2 0.7280(7) 0.4721(3) 0.32361(15) 0.0215(6) Uani d 1
H H2 0.8063 0.5632 0.2990 0.026 Uiso calc 1
C C3 0.7698(6) 0.3315(3) 0.28749(14) 0.0265(5) Uani d 1
H H3 0.8699 0.3265 0.2391 0.032 Uiso calc 1
C C4 0.6618(7) 0.1984(3) 0.32371(16) 0.0273(6) Uani d 1
H H4 0.6911 0.0995 0.3010 0.033 Uiso calc 1
C C5 0.5111(7) 0.2114(3) 0.39323(14) 0.0245(5) Uani d 1
H H5 0.4319 0.1219 0.4190 0.029 Uiso calc 1
C C6 0.4776(6) 0.3574(2) 0.42465(13) 0.0218(5) Uani d 1
H H6 0.3737 0.3656 0.4726 0.026 Uiso calc 1
N N1 0.5838(5) 0.4877(2) 0.39114(11) 0.0189(4) Uani d 1
Cl Cl1 0.53512(13) 0.66119(6) 0.57635(3) 0.01760(14) Uani d 1
Li Li1 0.5376(11) 0.6961(4) 0.4424(2) 0.0225(8) Uani d 1

loop_
_atom_site_aniso_label
_atom_site_aniso_U_11
_atom_site_aniso_U_22
_atom_site_aniso_U_33
_atom_site_aniso_U_12
_atom_site_aniso_U_13
_atom_site_aniso_U_23
C2 0.0237(12) 0.0187(13) 0.0221(12) -0.0007(11) 0.0009(10) 0.0037(12)
C3 0.0288(12) 0.0290(14) 0.0217(11) 0.0039(14) 0.0005(10) -0.0031(13)
C4 0.0307(14) 0.0179(12) 0.0334(14) 0.0037(11) -0.0095(12) -0.0083(12)
C5 0.0270(13) 0.0158(10) 0.0307(11) -0.0040(11) -0.0060(12) 0.0024(9)
C6 0.0253(11) 0.0183(10) 0.0217(9) -0.0021(11) 0.0000(12) 0.0012(10)
N1 0.0207(10) 0.0147(9) 0.0214(9) -0.0005(9) -0.0020(9) 0.0001(8)
Cl1 0.0182(2) 0.0137(2) 0.0209(2) 0.0003(2) 0.0001(2) 0.0020(2)
Li1 0.025(2) 0.0172(18) 0.0248(18) 0.0005(17) 0.0013(18) -0.0013(15)

loop_
_atom_type_symbol
_atom_type_description
_atom_type_scat_dispersion_real
_atom_type_scat_dispersion_imag
_atom_type_scat_source
C C 0.0033 0.0016 'International Tables Vol C Tables 4.2.6.8 and 6.1.1.4'
H H 0.0000 0.0000 'International Tables Vol C Tables 4.2.6.8 and 6.1.1.4'
Li Li -0.0003 0.0001 'International Tables Vol C Tables 4.2.6.8 and 6.1.1.4'
N N 0.0061 0.0033 'International Tables Vol C Tables 4.2.6.8 and 6.1.1.4'
Cl Cl 0.1484 0.1585 'International Tables Vol C Tables 4.2.6.8 and 6.1.1.4'

loop_
_geom_angle_atom_site_label_1
_geom_angle_atom_site_label_2
_geom_angle_atom_site_label_3
_geom_angle_site_symmetry_1
_geom_angle_site_symmetry_3
_geom_angle
C3 C2 H2 . . 118.0
N1 C2 H2 . . 118.0
N1 C2 C3 . . 123.9(2)
C2 C3 H3 . . 120.9
C2 C3 C4 . . 118.2(2)
C4 C3 H3 . . 120.9
C3 C4 H4 . . 120.5
C5 C4 C3 . . 119.0(2)
C5 C4 H4 . . 120.5
C4 C5 H5 . . 120.7
C4 C5 C6 . . 118.6(2)
C6 C5 H5 . . 120.7
C5 C6 H6 . . 118.2
N1 C6 C5 . . 123.5(2)
N1 C6 H6 . . 118.2
C2 N1 C6 . . 116.7(2)
C2 N1 Li1 . . 122.3(2)
C6 N1 Li1 . . 120.98(19)
Li1 Cl1 Li1 4_466 4_566 114.11(16)
Li1 Cl1 Li1 4_466 . 78.22(13)
Li1 Cl1 Li1 4_566 . 77.91(13)
N1 Li1 Cl1 . 4_566 109.13(19)
N1 Li1 Cl1 . . 109.74(17)
N1 Li1 Cl1 . 4_466 118.4(2)
N1 Li1 Li1 . 4_466 130.2(2)
N1 Li1 Li1 . 4_566 121.80(19)
Cl1 Li1 Cl1 4_566 4_466 114.11(16)
Cl1 Li1 Cl1 4_566 . 102.17(16)
Cl1 Li1 Cl1 4_466 . 101.69(15)
Cl1 Li1 Li1 4_466 4_566 119.2(2)
Cl1 Li1 Li1 . 4_466 49.79(14)
Cl1 Li1 Li1 4_466 4_466 51.90(7)
Cl1 Li1 Li1 . 4_566 50.19(15)
Cl1 Li1 Li1 4_566 4_566 51.98(7)
Cl1 Li1 Li1 4_566 4_466 119.0(2)
Li1 Li1 Li1 4_566 4_466 82.14(19)

loop_
_geom_bond_atom_site_label_1
_geom_bond_atom_site_label_2
_geom_bond_site_symmetry_2
_geom_bond_distance
C2 H2 . 0.9500
C2 C3 . 1.382(4)
C2 N1 . 1.338(3)
C3 H3 . 0.9500
C3 C4 . 1.384(4)
C4 H4 . 0.9500
C4 C5 . 1.379(4)
C5 H5 . 0.9500
C5 C6 . 1.383(3)
C6 H6 . 0.9500
C6 N1 . 1.339(3)
N1 Li1 . 2.022(4)
Cl1 Li1 4_566 2.351(4)
Cl1 Li1 4_466 2.335(4)
Cl1 Li1 . 2.409(4)
Li1 Cl1 4_566 2.335(4)
Li1 Cl1 4_466 2.351(4)
Li1 Li1 4_566 2.993(6)
Li1 Li1 4_466 2.993(6)

loop_
_geom_torsion_atom_site_label_1
_geom_torsion_atom_site_label_2
_geom_torsion_atom_site_label_3
_geom_torsion_atom_site_label_4
_geom_torsion
C2 C3 C4 C5 1.4(4)
C3 C2 N1 C6 0.4(4)
C3 C2 N1 Li1 178.7(2)
C3 C4 C5 C6 -0.9(4)
C4 C5 C6 N1 0.0(4)
C5 C6 N1 C2 0.2(4)
C5 C6 N1 Li1 -178.2(3)
N1 C2 C3 C4 -1.2(4)
